data_4060919
loop_
_publ_author_name
'Yeo, Wee-Chuan'
'Vittal, Jagadese J.'
'Koh, Lip Lin'
'Tan, Geok Kheng'
'Leung, Pak-Hing'

_publ_section_title
;
 Functionalization of Metal-Protected Chiral Phosphines via Simple Organic
 Transformations
;
_journal_coden_ASTM ORGND7
_journal_issue 5
_journal_name_full Organometallics
_journal_page_first 1259
_journal_page_last 1269
_journal_paper_doi 10.1021/om0509645
_journal_volume 25
_journal_year 2006
_chemical_formula_sum 'C44 H45 B F4 N2 O2 P2 Pt'
_chemical_formula_weight 977.66
_space_group_IT_number 20
_symmetry_cell_setting orthorhombic
_symmetry_space_group_name_Hall 'C 2c 2'
_symmetry_space_group_name_H-M 'C 2 2 21'
_cell_angle_alpha 90.00
_cell_angle_beta 90.00
_cell_angle_gamma 90.00
_cell_formula_units_Z 8
_cell_length_a 10.4452(6)
_cell_length_b 18.4475(12)
_cell_length_c 42.096(2)
_cell_measurement_temperature 293(2)
_cell_volume 8111.4(8)
_diffrn_ambient_temperature 293(2)
_exptl_crystal_density_diffrn 1.601
_cod_duplicate_entry 4074874
_cod_depositor_comments
;
The following automatic conversions were performed:
'_symmetry_cell_setting' value 'Orthorhombic' changed to 'orthorhombic'
according to '/home/saulius/struct/CIF-dictionaries/cif_core.dic'
dictionary named 'cif_core.dic' version 2.4.1 from 2010-06-29.

Automatic conversion script
Id: cif_fix_enum 1527 2010-12-29 10:47:43Z saulius 
;
_cod_database_code 4060919

loop_
_symmetry_equiv_pos_as_xyz
'x, y, z'
'-x, -y, z+1/2'
'-x, y, -z+1/2'
'x, -y, -z'
'x+1/2, y+1/2, z'
'-x+1/2, -y+1/2, z+1/2'
'-x+1/2, y+1/2, -z+1/2'
'x+1/2, -y+1/2, -z'

loop_
_atom_site_label
_atom_site_type_symbol
_atom_site_fract_x
_atom_site_fract_y
_atom_site_fract_z
_atom_site_U_iso_or_equiv
_atom_site_adp_type
_atom_site_occupancy
_atom_site_symmetry_multiplicity
_atom_site_calc_flag
_atom_site_refinement_flags
_atom_site_disorder_assembly
_atom_site_disorder_group
Pt1 Pt 0.50380(3) 0.718438(15) 0.389077(6) 0.05192(10) Uani 1 1 d . . .
P1 P 0.58448(19) 0.66173(12) 0.34658(4) 0.0480(5) Uani 1 1 d . . .
P2 P 0.3001(2) 0.67076(13) 0.37826(5) 0.0549(6) Uani 1 1 d . . .
N1 N 0.4555(7) 0.7833(5) 0.43091(16) 0.070(2) Uani 1 1 d . . .
N2 N 0.5044(8) 0.5959(3) 0.32751(12) 0.0520(13) Uani 1 1 d . . .
O1 O 0.5326(7) 0.4679(3) 0.28806(15) 0.083(2) Uani 1 1 d . . .
H1 H 0.5208 0.4933 0.2723 0.124 Uiso 1 1 calc R . .
O2 O 0.3525(7) 0.5570(5) 0.26769(16) 0.088(2) Uani 1 1 d . . .
H2 H 0.4287 0.5628 0.2638 0.131 Uiso 1 1 calc R . .
C1 C 0.6781(7) 0.7685(4) 0.39869(15) 0.0472(19) Uani 1 1 d . . .
C2 C 0.7829(7) 0.7809(5) 0.37791(19) 0.060(2) Uani 1 1 d . . .
H2A H 0.7812 0.7601 0.3578 0.071 Uiso 1 1 calc R . .
C3 C 0.8837(8) 0.8212(5) 0.3861(2) 0.062(2) Uani 1 1 d . . .
H3 H 0.9485 0.8285 0.3713 0.074 Uiso 1 1 calc R . .
C4 C 0.8952(9) 0.8530(5) 0.4163(2) 0.071(3) Uani 1 1 d . . .
C5 C 0.9999(13) 0.8950(5) 0.4255(2) 0.092(3) Uani 1 1 d . . .
H5 H 1.0647 0.9039 0.4108 0.111 Uiso 1 1 calc R . .
C6 C 1.0102(17) 0.9233(6) 0.4550(3) 0.113(4) Uani 1 1 d . . .
H6 H 1.0808 0.9514 0.4604 0.136 Uiso 1 1 calc R . .
C7 C 0.9145(14) 0.9101(7) 0.4770(3) 0.102(4) Uani 1 1 d . . .
H7 H 0.9230 0.9280 0.4976 0.122 Uiso 1 1 calc R . .
C8 C 0.8068(12) 0.8707(5) 0.4691(2) 0.083(3) Uani 1 1 d . . .
H8 H 0.7420 0.8638 0.4839 0.099 Uiso 1 1 calc R . .
C9 C 0.7954(10) 0.8401(5) 0.43764(18) 0.066(2) Uani 1 1 d . . .
C10 C 0.6863(8) 0.7991(5) 0.42824(18) 0.059(2) Uani 1 1 d . . .
C11 C 0.5751(10) 0.7841(6) 0.45080(19) 0.074(3) Uani 1 1 d . . .
H11 H 0.5691 0.8246 0.4658 0.089 Uiso 1 1 calc R . .
C12 C 0.5988(12) 0.7151(8) 0.4695(2) 0.108(4) Uani 1 1 d . . .
H12A H 0.5952 0.6741 0.4555 0.163 Uiso 1 1 calc R . .
H12B H 0.5344 0.7101 0.4857 0.163 Uiso 1 1 calc R . .
H12C H 0.6817 0.7173 0.4793 0.163 Uiso 1 1 calc R . .
C13 C 0.3459(11) 0.7628(9) 0.4512(3) 0.121(6) Uani 1 1 d . . .
H13A H 0.3533 0.7866 0.4714 0.182 Uiso 1 1 calc R . .
H13B H 0.3457 0.7112 0.4543 0.182 Uiso 1 1 calc R . .
H13C H 0.2675 0.7773 0.4411 0.182 Uiso 1 1 calc R . .
C14 C 0.4273(10) 0.8584(6) 0.4189(3) 0.093(3) Uani 1 1 d . . .
H14A H 0.3506 0.8576 0.4064 0.140 Uiso 1 1 calc R . .
H14B H 0.4975 0.8750 0.4061 0.140 Uiso 1 1 calc R . .
H14C H 0.4160 0.8906 0.4366 0.140 Uiso 1 1 calc R . .
C15 C 0.4949(11) 0.5201(4) 0.33967(17) 0.0610(18) Uani 1 1 d . . .
H15 H 0.5764 0.4993 0.3467 0.073 Uiso 1 1 calc R . .
C16 C 0.4374(10) 0.4835(5) 0.3112(2) 0.073(3) Uani 1 1 d . . .
H16 H 0.3938 0.4388 0.3176 0.088 Uiso 1 1 calc R . .
C17 C 0.3376(9) 0.5403(5) 0.2993(2) 0.068(2) Uani 1 1 d . . .
H17 H 0.2505 0.5228 0.3033 0.082 Uiso 1 1 calc R . .
C18 C 0.3678(8) 0.6043(5) 0.32133(19) 0.057(2) Uani 1 1 d . . .
H18 H 0.3446 0.6517 0.3125 0.069 Uiso 1 1 calc R . .
C19 C 0.3051(9) 0.5881(5) 0.3535(2) 0.057(2) Uani 1 1 d . . .
H19 H 0.2184 0.5691 0.3503 0.068 Uiso 1 1 calc R . .
C20 C 0.3939(9) 0.5278(5) 0.3661(2) 0.072(3) Uani 1 1 d . . .
H20A H 0.4333 0.5418 0.3860 0.086 Uiso 1 1 calc R . .
H20B H 0.3474 0.4828 0.3691 0.086 Uiso 1 1 calc R . .
C21 C 0.1950(8) 0.6459(5) 0.41080(19) 0.059(2) Uani 1 1 d . . .
C22 C 0.2200(11) 0.5875(6) 0.4303(2) 0.089(3) Uani 1 1 d . . .
H22 H 0.2920 0.5594 0.4261 0.107 Uiso 1 1 calc R . .
C23 C 0.1451(12) 0.5693(7) 0.4551(2) 0.091(3) Uani 1 1 d . . .
H23 H 0.1633 0.5283 0.4672 0.110 Uiso 1 1 calc R . .
C24 C 0.0423(13) 0.6117(8) 0.4623(2) 0.104(5) Uani 1 1 d . . .
H24 H -0.0083 0.6007 0.4798 0.125 Uiso 1 1 calc R . .
C25 C 0.0132(13) 0.6705(7) 0.4439(2) 0.097(3) Uani 1 1 d . . .
H25 H -0.0564 0.6998 0.4489 0.116 Uiso 1 1 calc R . .
C26 C 0.0869(10) 0.6857(7) 0.4181(2) 0.086(3) Uani 1 1 d . . .
H25 H 0.0639 0.7241 0.4050 0.104 Uiso 1 1 calc R . .
C27 C 0.2041(8) 0.7296(5) 0.35261(18) 0.058(2) Uani 1 1 d . . .
C28 C 0.0927(9) 0.7028(5) 0.3387(2) 0.071(3) Uani 1 1 d . . .
H28 H 0.0580 0.6588 0.3452 0.085 Uiso 1 1 calc R . .
C29 C 0.0349(8) 0.7429(6) 0.3149(2) 0.074(3) Uani 1 1 d . . .
H29 H -0.0380 0.7247 0.3051 0.089 Uiso 1 1 calc R . .
C30 C 0.0805(10) 0.8068(6) 0.3058(2) 0.075(3) Uani 1 1 d . . .
H30 H 0.0399 0.8326 0.2898 0.090 Uiso 1 1 calc R . .
C31 C 0.1856(10) 0.8341(5) 0.31994(18) 0.065(2) Uani 1 1 d . . .
H31 H 0.2152 0.8797 0.3140 0.078 Uiso 1 1 calc R . .
C32 C 0.2504(8) 0.7956(5) 0.34298(19) 0.064(2) Uani 1 1 d . . .
H32 H 0.3248 0.8143 0.3519 0.077 Uiso 1 1 calc R . .
C33 C 0.6116(7) 0.7244(5) 0.31426(17) 0.0529(19) Uani 1 1 d . . .
C34 C 0.5942(8) 0.7985(5) 0.31799(19) 0.062(2) Uani 1 1 d . . .
H34 H 0.5659 0.8165 0.3374 0.074 Uiso 1 1 calc R . .
C35 C 0.6182(10) 0.8457(6) 0.2934(2) 0.078(3) Uani 1 1 d . . .
H35 H 0.6053 0.8952 0.2961 0.094 Uiso 1 1 calc R . .
C36 C 0.6618(12) 0.8189(7) 0.2646(2) 0.093(4) Uani 1 1 d . . .
H36 H 0.6834 0.8508 0.2484 0.112 Uiso 1 1 calc R . .
C37 C 0.6727(13) 0.7487(7) 0.26012(18) 0.096(4) Uani 1 1 d . . .
H37 H 0.6979 0.7313 0.2404 0.116 Uiso 1 1 calc R . .
C38 C 0.6475(9) 0.7009(5) 0.28419(19) 0.073(3) Uani 1 1 d . . .
H38 H 0.6546 0.6515 0.2803 0.088 Uiso 1 1 calc R . .
C39 C 0.7297(8) 0.6101(5) 0.3574(2) 0.059(2) Uani 1 1 d . . .
C40 C 0.8077(8) 0.5816(5) 0.3336(2) 0.067(2) Uani 1 1 d . . .
H40 H 0.7932 0.5936 0.3124 0.080 Uiso 1 1 calc R . .
C41 C 0.9059(11) 0.5356(6) 0.3416(3) 0.094(3) Uani 1 1 d . . .
H41 H 0.9596 0.5170 0.3259 0.113 Uiso 1 1 calc R . .
C42 C 0.9243(11) 0.5172(6) 0.3731(3) 0.092(3) Uani 1 1 d . . .
H42 H 0.9897 0.4854 0.3785 0.110 Uiso 1 1 calc R . .
C43 C 0.8478(13) 0.5452(6) 0.3961(3) 0.097(4) Uani 1 1 d . . .
H43 H 0.8617 0.5333 0.4173 0.117 Uiso 1 1 calc R . .
C44 C 0.7488(9) 0.5916(6) 0.3878(2) 0.078(3) Uani 1 1 d . . .
H44 H 0.6952 0.6100 0.4035 0.094 Uiso 1 1 calc R . .
B1 B -0.2029(19) 0.5000 0.5000 0.087(5) Uani 1 2 d S . .
F1 F -0.2764(8) 0.5476(4) 0.4838(2) 0.141(3) Uani 1 1 d . . .
F2 F -0.1327(8) 0.4631(5) 0.47953(16) 0.137(3) Uani 1 1 d . . .
B2 B 0.0000 0.5517(14) 0.2500 0.099(5) Uani 1 2 d S . .
F3 F 0.039(2) 0.5188(17) 0.2741(6) 0.185(9) Uani 0.50 1 d P A 1
F4 F 0.1002(18) 0.5962(15) 0.2430(5) 0.176(9) Uani 0.50 1 d P A 1
F5 F 0.0373(19) 0.5912(16) 0.2737(6) 0.171(9) Uani 0.50 1 d P A 2
F6 F 0.0985(16) 0.5066(11) 0.2411(3) 0.118(5) Uani 0.50 1 d P A 2

loop_
_atom_site_aniso_label
_atom_site_aniso_U_11
_atom_site_aniso_U_22
_atom_site_aniso_U_33
_atom_site_aniso_U_23
_atom_site_aniso_U_13
_atom_site_aniso_U_12
Pt1 0.05695(16) 0.05169(17) 0.04712(15) 0.00148(13) 0.0035(2) 0.0007(3)
P1 0.0573(12) 0.0443(12) 0.0425(10) 0.0021(9) -0.0036(9) 0.0036(10)
P2 0.0572(12) 0.0503(14) 0.0573(12) 0.0118(10) 0.0008(9) 0.0032(11)
N1 0.091(5) 0.068(5) 0.052(4) -0.010(4) 0.019(3) -0.005(5)
N2 0.058(3) 0.045(3) 0.053(3) 0.006(2) -0.011(4) 0.010(5)
O1 0.115(7) 0.065(4) 0.068(4) -0.003(3) -0.002(4) 0.014(4)
O2 0.098(5) 0.091(5) 0.074(4) -0.001(4) -0.017(4) 0.014(5)
C1 0.059(4) 0.049(5) 0.034(4) -0.002(3) -0.002(3) -0.001(4)
C2 0.059(5) 0.058(5) 0.061(5) 0.003(5) -0.011(4) -0.004(5)
C3 0.065(5) 0.062(6) 0.058(5) 0.005(5) -0.003(4) -0.005(5)
C4 0.071(6) 0.049(6) 0.093(7) 0.016(5) -0.030(5) -0.001(5)
C5 0.091(7) 0.072(6) 0.114(8) 0.001(6) -0.057(8) -0.014(8)
C6 0.128(12) 0.083(8) 0.129(10) -0.009(7) -0.068(11) -0.026(10)
C7 0.133(11) 0.086(9) 0.085(8) -0.013(7) -0.052(8) 0.002(9)
C8 0.123(9) 0.063(7) 0.062(6) -0.008(5) -0.028(6) -0.002(7)
C9 0.092(6) 0.065(6) 0.042(5) 0.006(4) -0.007(4) 0.003(6)
C10 0.075(6) 0.052(6) 0.049(5) -0.002(4) -0.002(4) -0.007(5)
C11 0.098(7) 0.078(7) 0.047(5) -0.022(6) 0.010(5) -0.009(7)
C12 0.158(11) 0.116(10) 0.052(6) 0.023(6) 0.011(6) -0.008(10)
C13 0.108(9) 0.175(16) 0.080(8) -0.062(9) 0.036(6) -0.035(9)
C14 0.092(7) 0.078(8) 0.110(8) -0.030(6) -0.008(6) 0.020(6)
C15 0.066(4) 0.041(4) 0.077(5) 0.012(3) 0.001(6) 0.004(7)
C16 0.096(7) 0.041(5) 0.083(7) -0.003(5) -0.018(6) -0.002(5)
C17 0.078(6) 0.059(6) 0.068(6) 0.009(5) -0.021(5) -0.012(5)
C18 0.060(5) 0.046(5) 0.066(5) 0.013(4) -0.014(4) 0.002(4)
C19 0.065(5) 0.041(5) 0.064(6) 0.003(4) 0.004(4) -0.002(5)
C20 0.089(7) 0.042(5) 0.085(6) 0.016(5) -0.019(5) -0.007(5)
C21 0.051(5) 0.066(6) 0.061(5) 0.015(5) 0.004(4) -0.009(5)
C22 0.110(8) 0.087(8) 0.069(6) 0.020(6) 0.014(6) 0.002(7)
C23 0.113(9) 0.098(9) 0.064(7) 0.023(6) -0.003(6) -0.019(8)
C24 0.127(13) 0.127(11) 0.059(6) -0.004(7) 0.003(7) -0.044(9)
C25 0.063(6) 0.151(10) 0.076(6) 0.010(7) 0.011(7) 0.005(9)
C26 0.077(7) 0.111(10) 0.071(6) 0.023(6) -0.003(5) 0.001(7)
C27 0.057(5) 0.056(6) 0.061(5) 0.007(4) 0.007(4) 0.017(5)
C28 0.069(6) 0.061(6) 0.083(6) 0.014(5) 0.003(5) 0.009(5)
C29 0.065(7) 0.073(7) 0.084(6) 0.004(5) -0.014(4) 0.014(5)
C30 0.092(7) 0.067(7) 0.066(6) 0.002(5) -0.006(5) 0.029(6)
C31 0.095(7) 0.048(5) 0.053(5) 0.010(4) 0.011(5) 0.005(5)
C32 0.068(5) 0.061(6) 0.063(5) 0.013(5) 0.007(4) 0.014(5)
C33 0.063(5) 0.049(5) 0.047(4) 0.006(4) -0.009(3) -0.007(5)
C34 0.073(6) 0.064(7) 0.048(5) -0.009(4) -0.001(4) -0.004(5)
C35 0.109(8) 0.054(6) 0.072(6) 0.021(5) -0.006(5) -0.013(6)
C36 0.130(10) 0.094(9) 0.056(6) 0.020(6) -0.002(6) -0.027(8)
C37 0.178(12) 0.084(8) 0.026(5) -0.003(4) 0.013(5) 0.001(8)
C38 0.106(7) 0.061(6) 0.052(5) -0.003(4) 0.007(5) 0.010(5)
C39 0.054(5) 0.053(6) 0.070(6) -0.006(5) -0.015(4) -0.001(5)
C40 0.063(5) 0.081(7) 0.056(5) 0.003(5) 0.012(4) 0.005(5)
C41 0.085(7) 0.073(8) 0.123(10) 0.006(7) 0.020(7) 0.019(6)
C42 0.086(7) 0.071(8) 0.117(9) 0.032(7) -0.032(7) 0.008(6)
C43 0.137(11) 0.071(8) 0.084(8) 0.005(6) -0.038(7) 0.005(7)
C44 0.098(7) 0.086(7) 0.051(5) 0.011(5) -0.021(5) 0.021(6)
B1 0.084(12) 0.076(13) 0.100(14) -0.011(12) 0.000 0.000
F1 0.133(6) 0.113(6) 0.178(7) 0.021(5) -0.010(5) 0.016(6)
F2 0.174(7) 0.148(7) 0.090(5) -0.042(5) -0.004(5) 0.050(6)
B2 0.082(12) 0.142(18) 0.074(11) 0.000 0.005(16) 0.000
F3 0.15(2) 0.24(3) 0.17(2) 0.08(2) -0.026(15) 0.04(2)
F4 0.127(14) 0.24(3) 0.16(2) 0.035(17) 0.008(13) -0.063(17)
F5 0.128(19) 0.21(2) 0.18(2) -0.116(19) 0.003(14) -0.026(17)
F6 0.127(12) 0.146(15) 0.080(12) -0.007(8) -0.004(7) 0.043(11)

loop_
_geom_bond_atom_site_label_1
_geom_bond_atom_site_label_2
_geom_bond_distance
_geom_bond_site_symmetry_2
_geom_bond_publ_flag
Pt1 C1 2.081(8) . ?
Pt1 N1 2.188(7) . ?
Pt1 P1 2.237(2) . ?
Pt1 P2 2.347(2) . ?
P1 N2 1.679(6) . ?
P1 C33 1.807(8) . ?
P1 C39 1.849(9) . ?
P2 C21 1.814(8) . ?
P2 C27 1.830(8) . ?
P2 C19 1.848(9) . ?
N1 C13 1.478(12) . ?
N1 C14 1.504(12) . ?
N1 C11 1.505(11) . ?
N2 C18 1.459(11) . ?
N2 C15 1.491(8) . ?
O1 C16 1.421(12) . ?
O2 C17 1.377(10) . ?
C1 C10 1.368(10) . ?
C1 C2 1.420(11) . ?
C2 C3 1.333(11) . ?
C3 C4 1.405(12) . ?
C4 C5 1.396(14) . ?
C4 C9 1.397(13) . ?
C5 C6 1.351(14) . ?
C6 C7 1.386(19) . ?
C7 C8 1.380(16) . ?
C8 C9 1.444(12) . ?
C9 C10 1.424(12) . ?
C10 C11 1.525(12) . ?
C11 C12 1.519(16) . ?
C15 C16 1.502(12) . ?
C15 C20 1.539(13) . ?
C16 C17 1.560(12) . ?
C17 C18 1.533(12) . ?
C18 C19 1.534(11) . ?
C19 C20 1.543(12) . ?
C21 C22 1.379(13) . ?
C21 C26 1.381(13) . ?
C22 C23 1.348(14) . ?
C23 C24 1.364(16) . ?
C24 C25 1.367(16) . ?
C25 C26 1.359(13) . ?
C27 C32 1.372(12) . ?
C27 C28 1.394(12) . ?
C28 C29 1.382(12) . ?
C29 C30 1.328(13) . ?
C30 C31 1.346(13) . ?
C31 C32 1.379(11) . ?
C33 C34 1.389(12) . ?
C33 C38 1.389(11) . ?
C34 C35 1.374(12) . ?
C35 C36 1.387(14) . ?
C36 C37 1.314(14) . ?
C37 C38 1.368(13) . ?
C39 C44 1.338(12) . ?
C39 C40 1.396(12) . ?
C40 C41 1.373(13) . ?
C41 C42 1.383(15) . ?
C42 C43 1.359(15) . ?
C43 C44 1.387(14) . ?
B1 F2 1.320(12) 4_566 ?
B1 F2 1.320(12) . ?
B1 F1 1.350(13) 4_566 ?
B1 F1 1.350(13) . ?
B2 F3 1.25(2) . ?
B2 F3 1.25(2) 3 ?
B2 F5 1.29(2) . ?
B2 F5 1.29(2) 3 ?
B2 F4 1.36(2) . ?
B2 F4 1.36(2) 3 ?
B2 F6 1.37(2) 3 ?
B2 F6 1.37(2) . ?
